data_1507633
loop_
_publ_author_name
'Zhao, Changgui'
'Zheng, Huaiji'
'Jing, Peng'
'Fang, Bowen'
'Xie, Xingang'
'She, Xuegong'

_publ_section_title
;
 Tandem oxidative dearomatization/intramolecular diels-alder reaction for
 construction of the tricyclic core of palhinine a.
;
_journal_issue 9
_journal_name_full 'Organic letters'
_journal_page_first 2293
_journal_page_last 2295
_journal_paper_doi 10.1021/ol3007138
_journal_volume 14
_journal_year 2012
_chemical_formula_sum 'C26 H39 N O7 S'
_chemical_formula_weight 509.64
_chemical_name_systematic
; 
 ? 
;
_space_group_IT_number 14
_symmetry_cell_setting monoclinic
_symmetry_space_group_name_Hall '-P 2ybc'
_symmetry_space_group_name_H-M 'P 1 21/c 1'
_atom_sites_solution_hydrogens geom
_atom_sites_solution_primary direct
_atom_sites_solution_secondary difmap
_audit_creation_method SHELXL-97
_cell_angle_alpha 90.00
_cell_angle_beta 91.980(3)
_cell_angle_gamma 90.00
_cell_formula_units_Z 4
_cell_length_a 11.447(3)
_cell_length_b 11.392(3)
_cell_length_c 19.820(5)
_cell_measurement_reflns_used 1248
_cell_measurement_temperature 296(2)
_cell_measurement_theta_max 18.85
_cell_measurement_theta_min 2.52
_cell_volume 2583.1(12)
_computing_cell_refinement 'Bruker SAINT'
_computing_data_collection 'Bruker APEX2'
_computing_data_reduction 'Bruker SAINT'
_computing_molecular_graphics 'Bruker SHELXTL'
_computing_publication_material 'Bruker SHELXTL'
_computing_structure_refinement 'SHELXL-97 (Sheldrick, 2008)'
_computing_structure_solution 'SHELXS-97 (Sheldrick, 2008)'
_diffrn_ambient_temperature 296(2)
_diffrn_measured_fraction_theta_full 0.960
_diffrn_measured_fraction_theta_max 0.960
_diffrn_measurement_device_type 'Bruker APEX-II CCD'
_diffrn_measurement_method '\f and \w scans'
_diffrn_radiation_monochromator graphite
_diffrn_radiation_source 'fine-focus sealed tube'
_diffrn_radiation_type MoK\a
_diffrn_radiation_wavelength 0.71073
_diffrn_reflns_av_R_equivalents 0.0701
_diffrn_reflns_av_sigmaI/netI 0.0968
_diffrn_reflns_limit_h_max 13
_diffrn_reflns_limit_h_min -13
_diffrn_reflns_limit_k_max 13
_diffrn_reflns_limit_k_min -11
_diffrn_reflns_limit_l_max 20
_diffrn_reflns_limit_l_min -23
_diffrn_reflns_number 10792
_diffrn_reflns_theta_full 25.50
_diffrn_reflns_theta_max 25.50
_diffrn_reflns_theta_min 2.52
_exptl_absorpt_coefficient_mu 0.171
_exptl_absorpt_correction_T_max 0.9683
_exptl_absorpt_correction_T_min 0.9586
_exptl_absorpt_correction_type multi-scan
_exptl_crystal_colour colorless
_exptl_crystal_density_diffrn 1.310
_exptl_crystal_density_method 'not measured'
_exptl_crystal_description block
_exptl_crystal_F_000 1096
_exptl_crystal_size_max 0.25
_exptl_crystal_size_mid 0.23
_exptl_crystal_size_min 0.19
_refine_diff_density_max 0.198
_refine_diff_density_min -0.235
_refine_diff_density_rms 0.046
_refine_ls_extinction_method none
_refine_ls_goodness_of_fit_ref 0.994
_refine_ls_hydrogen_treatment constr
_refine_ls_matrix_type full
_refine_ls_number_parameters 322
_refine_ls_number_reflns 4614
_refine_ls_number_restraints 0
_refine_ls_restrained_S_all 0.994
_refine_ls_R_factor_all 0.1354
_refine_ls_R_factor_gt 0.0626
_refine_ls_shift/su_max 0.000
_refine_ls_shift/su_mean 0.000
_refine_ls_structure_factor_coef Fsqd
_refine_ls_weighting_details 'calc w=1/[\s^2^(Fo^2^)+(0.0462P)^2^+0.0000P] where P=(Fo^2^+2Fc^2^)/3'
_refine_ls_weighting_scheme calc
_refine_ls_wR_factor_gt 0.1081
_refine_ls_wR_factor_ref 0.1335
_reflns_number_gt 2445
_reflns_number_total 4614
_reflns_threshold_expression >2sigma(I)
_cod_data_source_file ol3007138_si_001.cif
_cod_data_source_block p21c
_cod_depositor_comments
;
The following automatic conversions were performed:

'_symmetry_cell_setting' value 'Monoclinic' changed to 'monoclinic'
according to /home/saulius/struct/CIF-dictionaries/cif_core.dic
dictionary named 'cif_core.dic' version 2.4.1 from 2010-06-29.

Automatic conversion script
Id: cif_fix_values 1715 2011-07-08 13:25:40Z adriana 
;
_cod_original_sg_symbol_H-M P2(1)/c
_cod_database_code 1507633

loop_
_symmetry_equiv_pos_as_xyz
'x, y, z'
'-x, y+1/2, -z+1/2'
'-x, -y, -z'
'x, -y-1/2, z-1/2'

loop_
_atom_site_label
_atom_site_type_symbol
_atom_site_fract_x
_atom_site_fract_y
_atom_site_fract_z
_atom_site_U_iso_or_equiv
_atom_site_adp_type
_atom_site_occupancy
_atom_site_symmetry_multiplicity
_atom_site_calc_flag
_atom_site_refinement_flags
C1 C 0.8370(3) 0.4194(3) 0.85399(15) 0.0329(8) Uani 1 1 d .
C2 C 0.8963(3) 0.5208(3) 0.81614(16) 0.0374(9) Uani 1 1 d .
C3 C 0.8438(3) 0.6395(3) 0.83525(17) 0.0445(10) Uani 1 1 d .
H3 H 0.8935 0.6755 0.8708 0.053 Uiso 1 1 calc R
C4 C 0.7230(3) 0.6180(3) 0.86256(17) 0.0468(10) Uani 1 1 d .
H4 H 0.6805 0.6922 0.8661 0.056 Uiso 1 1 calc R
C5 C 0.6580(3) 0.5351(3) 0.81407(18) 0.0450(10) Uani 1 1 d .
H5A H 0.6504 0.5715 0.7699 0.054 Uiso 1 1 calc R
H5B H 0.5800 0.5212 0.8300 0.054 Uiso 1 1 calc R
C6 C 0.7237(3) 0.4148(3) 0.80793(16) 0.0342(8) Uani 1 1 d .
C7 C 0.6499(3) 0.3190(3) 0.84046(17) 0.0400(9) Uani 1 1 d .
C8 C 0.6794(3) 0.3381(3) 0.91636(17) 0.0526(11) Uani 1 1 d .
H8A H 0.7054 0.2650 0.9371 0.063 Uiso 1 1 calc R
H8B H 0.6109 0.3652 0.9392 0.063 Uiso 1 1 calc R
C9 C 0.7801(3) 0.4334(3) 0.92230(17) 0.0447(10) Uani 1 1 d .
H9 H 0.8359 0.4130 0.9591 0.054 Uiso 1 1 calc R
C10 C 0.7349(4) 0.5589(3) 0.93155(17) 0.0535(11) Uani 1 1 d .
H10A H 0.6596 0.5570 0.9525 0.064 Uiso 1 1 calc R
H10B H 0.7889 0.6027 0.9607 0.064 Uiso 1 1 calc R
C11 C 0.7762(3) 0.4092(3) 0.73913(16) 0.0384(9) Uani 1 1 d .
H11A H 0.8060 0.3314 0.7298 0.046 Uiso 1 1 calc R
H11B H 0.7197 0.4313 0.7038 0.046 Uiso 1 1 calc R
C12 C 1.0774(3) 0.5992(3) 0.78200(19) 0.0575(11) Uani 1 1 d .
H12A H 1.0542 0.5836 0.7359 0.086 Uiso 1 1 calc R
H12B H 1.1604 0.5886 0.7879 0.086 Uiso 1 1 calc R
H12C H 1.0574 0.6785 0.7932 0.086 Uiso 1 1 calc R
C13 C 0.8468(4) 0.8354(3) 0.7960(2) 0.0727(14) Uani 1 1 d .
H13A H 0.7840 0.8554 0.8248 0.109 Uiso 1 1 calc R
H13B H 0.8414 0.8824 0.7558 0.109 Uiso 1 1 calc R
H13C H 0.9202 0.8499 0.8193 0.109 Uiso 1 1 calc R
C14 C 0.4860(4) 0.3226(4) 0.7623(2) 0.0733(13) Uani 1 1 d .
H14A H 0.5134 0.3893 0.7379 0.110 Uiso 1 1 calc R
H14B H 0.4020 0.3217 0.7605 0.110 Uiso 1 1 calc R
H14C H 0.5147 0.2519 0.7424 0.110 Uiso 1 1 calc R
C15 C 0.6350(4) 0.1081(3) 0.8445(2) 0.0774(14) Uani 1 1 d .
H15A H 0.6676 0.0988 0.8894 0.116 Uiso 1 1 calc R
H15B H 0.6523 0.0399 0.8182 0.116 Uiso 1 1 calc R
H15C H 0.5518 0.1175 0.8462 0.116 Uiso 1 1 calc R
C16 C 0.9155(3) 0.3083(3) 0.85272(16) 0.0388(9) Uani 1 1 d .
H16A H 0.8659 0.2402 0.8583 0.047 Uiso 1 1 calc R
H16B H 0.9480 0.3027 0.8083 0.047 Uiso 1 1 calc R
C17 C 1.0164(3) 0.3006(3) 0.90501(18) 0.0468(10) Uani 1 1 d .
H17A H 1.0700 0.3653 0.8985 0.056 Uiso 1 1 calc R
H17B H 0.9861 0.3074 0.9499 0.056 Uiso 1 1 calc R
C18 C 1.0815(3) 0.1857(3) 0.89918(18) 0.0469(10) Uani 1 1 d .
H18A H 1.0343 0.1227 0.9167 0.056 Uiso 1 1 calc R
H18B H 1.0944 0.1694 0.8520 0.056 Uiso 1 1 calc R
C19 C 1.2936(4) 0.2315(4) 0.8980(2) 0.0748(14) Uani 1 1 d .
H19A H 1.3036 0.1813 0.8597 0.112 Uiso 1 1 calc R
H19B H 1.3636 0.2306 0.9261 0.112 Uiso 1 1 calc R
H19C H 1.2781 0.3101 0.8828 0.112 Uiso 1 1 calc R
C20 C 1.2549(3) -0.0417(3) 0.96098(16) 0.0376(9) Uani 1 1 d .
C21 C 1.1682(3) -0.1238(3) 0.94950(16) 0.0417(9) Uani 1 1 d .
H21 H 1.0909 -0.1052 0.9576 0.050 Uiso 1 1 calc R
C22 C 1.1964(3) -0.2339(3) 0.92599(16) 0.0488(10) Uani 1 1 d .
H22 H 1.1376 -0.2892 0.9186 0.059 Uiso 1 1 calc R
C23 C 1.3109(4) -0.2635(4) 0.91329(17) 0.0517(11) Uani 1 1 d .
C24 C 1.3965(3) -0.1791(4) 0.92342(18) 0.0578(12) Uani 1 1 d .
H24 H 1.4736 -0.1971 0.9143 0.069 Uiso 1 1 calc R
C25 C 1.3698(3) -0.0692(4) 0.94670(17) 0.0496(10) Uani 1 1 d .
H25 H 1.4284 -0.0133 0.9529 0.060 Uiso 1 1 calc R
C26 C 1.3432(4) -0.3868(4) 0.8913(2) 0.0836(15) Uani 1 1 d .
H26A H 1.2799 -0.4394 0.9000 0.125 Uiso 1 1 calc R
H26B H 1.4121 -0.4121 0.9162 0.125 Uiso 1 1 calc R
H26C H 1.3579 -0.3869 0.8440 0.125 Uiso 1 1 calc R
N1 N 1.1951(2) 0.1891(2) 0.93682(14) 0.0459(8) Uani 1 1 d .
O1 O 0.8693(2) 0.49380(19) 0.74562(10) 0.0402(6) Uani 1 1 d .
O2 O 1.0184(2) 0.5199(2) 0.82528(11) 0.0444(6) Uani 1 1 d .
O3 O 0.8389(2) 0.7150(2) 0.77831(12) 0.0543(7) Uani 1 1 d .
O4 O 0.5271(2) 0.3298(2) 0.83100(13) 0.0558(7) Uani 1 1 d .
O5 O 0.6843(2) 0.2090(2) 0.81422(11) 0.0474(7) Uani 1 1 d .
O6 O 1.3263(2) 0.1352(2) 1.03166(12) 0.0621(8) Uani 1 1 d .
O7 O 1.1169(2) 0.0822(2) 1.03264(11) 0.0562(7) Uani 1 1 d .
S1 S 1.22204(9) 0.09636(8) 0.99661(5) 0.0448(3) Uani 1 1 d .

loop_
_atom_site_aniso_label
_atom_site_aniso_U_11
_atom_site_aniso_U_22
_atom_site_aniso_U_33
_atom_site_aniso_U_23
_atom_site_aniso_U_13
_atom_site_aniso_U_12
C1 0.038(2) 0.031(2) 0.0298(19) -0.0019(16) 0.0013(16) 0.0030(17)
C2 0.040(2) 0.039(2) 0.033(2) -0.0024(17) -0.0038(17) 0.0014(18)
C3 0.061(3) 0.033(2) 0.038(2) -0.0014(18) -0.0059(19) 0.007(2)
C4 0.055(3) 0.039(2) 0.046(2) -0.0055(18) 0.002(2) 0.0148(19)
C5 0.041(2) 0.039(2) 0.054(2) 0.0045(18) 0.0025(19) 0.0072(19)
C6 0.036(2) 0.031(2) 0.035(2) 0.0028(16) -0.0024(16) 0.0022(17)
C7 0.037(2) 0.039(2) 0.044(2) 0.0029(18) 0.0010(18) 0.0004(18)
C8 0.061(3) 0.054(3) 0.043(2) 0.0107(19) 0.006(2) 0.006(2)
C9 0.055(3) 0.044(2) 0.035(2) 0.0006(17) 0.0021(18) 0.009(2)
C10 0.069(3) 0.053(3) 0.039(2) -0.0094(19) 0.014(2) 0.008(2)
C11 0.039(2) 0.038(2) 0.037(2) -0.0026(17) -0.0045(17) 0.0019(18)
C12 0.052(3) 0.055(3) 0.066(3) 0.007(2) 0.006(2) -0.010(2)
C13 0.099(4) 0.037(3) 0.083(3) 0.007(2) 0.007(3) 0.006(3)
C14 0.055(3) 0.088(3) 0.076(3) 0.009(3) -0.019(2) 0.000(3)
C15 0.094(4) 0.044(3) 0.094(4) 0.015(2) 0.001(3) -0.014(3)
C16 0.040(2) 0.039(2) 0.036(2) 0.0001(16) -0.0048(17) 0.0026(18)
C17 0.048(3) 0.046(2) 0.046(2) 0.0009(18) -0.0097(19) 0.0051(19)
C18 0.049(3) 0.043(2) 0.048(2) -0.0004(18) -0.0122(19) 0.006(2)
C19 0.057(3) 0.080(3) 0.088(3) 0.025(3) 0.013(3) -0.004(3)
C20 0.029(2) 0.050(2) 0.034(2) 0.0055(17) -0.0005(17) 0.0059(19)
C21 0.030(2) 0.053(3) 0.041(2) 0.0074(19) 0.0017(18) 0.0087(19)
C22 0.043(3) 0.059(3) 0.043(2) 0.002(2) -0.0046(19) 0.006(2)
C23 0.054(3) 0.064(3) 0.037(2) 0.000(2) -0.005(2) 0.019(2)
C24 0.036(3) 0.089(3) 0.048(3) -0.003(2) 0.000(2) 0.021(3)
C25 0.034(2) 0.068(3) 0.046(2) 0.004(2) -0.0046(19) -0.002(2)
C26 0.082(4) 0.088(4) 0.080(3) -0.019(3) -0.004(3) 0.033(3)
N1 0.0311(19) 0.050(2) 0.057(2) 0.0090(16) -0.0015(16) -0.0005(15)
O1 0.0453(16) 0.0424(15) 0.0329(13) 0.0000(11) 0.0019(11) -0.0051(12)
O2 0.0354(16) 0.0481(16) 0.0495(15) 0.0076(12) -0.0010(12) -0.0055(13)
O3 0.079(2) 0.0320(15) 0.0513(16) 0.0045(13) 0.0001(14) 0.0031(14)
O4 0.0364(17) 0.0629(18) 0.0682(19) 0.0107(14) 0.0032(14) -0.0020(14)
O5 0.0501(17) 0.0348(15) 0.0572(16) 0.0008(13) -0.0011(13) -0.0025(13)
O6 0.0471(18) 0.0724(19) 0.0651(18) -0.0089(14) -0.0211(14) 0.0018(14)
O7 0.0474(18) 0.0752(19) 0.0469(16) -0.0008(14) 0.0160(13) 0.0051(15)
S1 0.0350(6) 0.0573(7) 0.0417(6) 0.0004(5) -0.0057(5) 0.0046(5)

loop_
_atom_type_symbol
_atom_type_description
_atom_type_scat_dispersion_real
_atom_type_scat_dispersion_imag
_atom_type_scat_source
C C 0.0033 0.0016 'International Tables Vol C Tables 4.2.6.8 and 6.1.1.4'
H H 0.0000 0.0000 'International Tables Vol C Tables 4.2.6.8 and 6.1.1.4'
N N 0.0061 0.0033 'International Tables Vol C Tables 4.2.6.8 and 6.1.1.4'
O O 0.0106 0.0060 'International Tables Vol C Tables 4.2.6.8 and 6.1.1.4'
S S 0.1246 0.1234 'International Tables Vol C Tables 4.2.6.8 and 6.1.1.4'

loop_
_geom_angle_atom_site_label_1
_geom_angle_atom_site_label_2
_geom_angle_atom_site_label_3
_geom_angle
C9 C1 C2 123.9(3)
C9 C1 C16 111.3(3)
C2 C1 C16 109.7(3)
C9 C1 C6 98.7(3)
C2 C1 C6 96.4(2)
C16 C1 C6 115.7(2)
O2 C2 O1 107.5(3)
O2 C2 C3 111.8(3)
O1 C2 C3 110.6(3)
O2 C2 C1 112.6(3)
O1 C2 C1 103.1(2)
C3 C2 C1 110.9(3)
O3 C3 C4 111.6(3)
O3 C3 C2 110.1(3)
C4 C3 C2 108.3(3)
O3 C3 H3 108.9
C4 C3 H3 108.9
C2 C3 H3 108.9
C3 C4 C5 107.8(3)
C3 C4 C10 109.6(3)
C5 C4 C10 108.6(3)
C3 C4 H4 110.3
C5 C4 H4 110.3
C10 C4 H4 110.3
C4 C5 C6 111.4(3)
C4 C5 H5A 109.4
C6 C5 H5A 109.4
C4 C5 H5B 109.4
C6 C5 H5B 109.4
H5A C5 H5B 108.0
C11 C6 C7 126.2(3)
C11 C6 C1 100.4(3)
C7 C6 C1 103.7(3)
C11 C6 C5 108.3(3)
C7 C6 C5 108.4(3)
C1 C6 C5 108.5(3)
O4 C7 O5 108.4(3)
O4 C7 C6 116.1(3)
O5 C7 C6 108.0(3)
O4 C7 C8 107.4(3)
O5 C7 C8 115.3(3)
C6 C7 C8 101.7(3)
C7 C8 C9 107.6(3)
C7 C8 H8A 110.2
C9 C8 H8A 110.2
C7 C8 H8B 110.2
C9 C8 H8B 110.2
H8A C8 H8B 108.5
C1 C9 C10 111.0(3)
C1 C9 C8 101.1(3)
C10 C9 C8 113.6(3)
C1 C9 H9 110.3
C10 C9 H9 110.3
C8 C9 H9 110.3
C4 C10 C9 108.9(3)
C4 C10 H10A 109.9
C9 C10 H10A 109.9
C4 C10 H10B 109.9
C9 C10 H10B 109.9
H10A C10 H10B 108.3
O1 C11 C6 102.0(2)
O1 C11 H11A 111.4
C6 C11 H11A 111.4
O1 C11 H11B 111.4
C6 C11 H11B 111.4
H11A C11 H11B 109.2
O2 C12 H12A 109.5
O2 C12 H12B 109.5
H12A C12 H12B 109.5
O2 C12 H12C 109.5
H12A C12 H12C 109.5
H12B C12 H12C 109.5
O3 C13 H13A 109.5
O3 C13 H13B 109.5
H13A C13 H13B 109.5
O3 C13 H13C 109.5
H13A C13 H13C 109.5
H13B C13 H13C 109.5
O4 C14 H14A 109.5
O4 C14 H14B 109.5
H14A C14 H14B 109.5
O4 C14 H14C 109.5
H14A C14 H14C 109.5
H14B C14 H14C 109.5
O5 C15 H15A 109.5
O5 C15 H15B 109.5
H15A C15 H15B 109.5
O5 C15 H15C 109.5
H15A C15 H15C 109.5
H15B C15 H15C 109.5
C17 C16 C1 117.4(3)
C17 C16 H16A 107.9
C1 C16 H16A 107.9
C17 C16 H16B 107.9
C1 C16 H16B 107.9
H16A C16 H16B 107.2
C18 C17 C16 111.1(3)
C18 C17 H17A 109.4
C16 C17 H17A 109.4
C18 C17 H17B 109.4
C16 C17 H17B 109.4
H17A C17 H17B 108.0
N1 C18 C17 111.5(3)
N1 C18 H18A 109.3
C17 C18 H18A 109.3
N1 C18 H18B 109.3
C17 C18 H18B 109.3
H18A C18 H18B 108.0
N1 C19 H19A 109.5
N1 C19 H19B 109.5
H19A C19 H19B 109.5
N1 C19 H19C 109.5
H19A C19 H19C 109.5
H19B C19 H19C 109.5
C21 C20 C25 119.6(3)
C21 C20 S1 120.6(3)
C25 C20 S1 119.8(3)
C20 C21 C22 119.9(3)
C20 C21 H21 120.1
C22 C21 H21 120.1
C21 C22 C23 121.0(4)
C21 C22 H22 119.5
C23 C22 H22 119.5
C24 C23 C22 118.4(4)
C24 C23 C26 120.4(4)
C22 C23 C26 121.1(4)
C25 C24 C23 121.2(4)
C25 C24 H24 119.4
C23 C24 H24 119.4
C24 C25 C20 119.8(4)
C24 C25 H25 120.1
C20 C25 H25 120.1
C23 C26 H26A 109.5
C23 C26 H26B 109.5
H26A C26 H26B 109.5
C23 C26 H26C 109.5
H26A C26 H26C 109.5
H26B C26 H26C 109.5
C19 N1 C18 115.0(3)
C19 N1 S1 118.1(2)
C18 N1 S1 119.8(2)
C11 O1 C2 111.1(2)
C2 O2 C12 114.0(3)
C13 O3 C3 112.9(3)
C7 O4 C14 114.5(3)
C7 O5 C15 116.1(3)
O7 S1 O6 119.67(16)
O7 S1 N1 107.37(16)
O6 S1 N1 106.86(16)
O7 S1 C20 107.05(17)
O6 S1 C20 106.47(16)
N1 S1 C20 109.12(16)

loop_
_geom_bond_atom_site_label_1
_geom_bond_atom_site_label_2
_geom_bond_distance
C1 C9 1.531(4)
C1 C2 1.547(4)
C1 C16 1.553(4)
C1 C6 1.560(4)
C2 O2 1.402(4)
C2 O1 1.454(4)
C2 C3 1.533(4)
C3 O3 1.418(4)
C3 C4 1.522(5)
C3 H3 0.9800
C4 C5 1.523(5)
C4 C10 1.526(4)
C4 H4 0.9800
C5 C6 1.570(4)
C5 H5A 0.9700
C5 H5B 0.9700
C6 C11 1.510(4)
C6 C7 1.537(4)
C7 O4 1.417(4)
C7 O5 1.417(4)
C7 C8 1.546(4)
C8 C9 1.585(5)
C8 H8A 0.9700
C8 H8B 0.9700
C9 C10 1.533(4)
C9 H9 0.9800
C10 H10A 0.9700
C10 H10B 0.9700
C11 O1 1.439(4)
C11 H11A 0.9700
C11 H11B 0.9700
C12 O2 1.431(4)
C12 H12A 0.9600
C12 H12B 0.9600
C12 H12C 0.9600
C13 O3 1.418(4)
C13 H13A 0.9600
C13 H13B 0.9600
C13 H13C 0.9600
C14 O4 1.427(4)
C14 H14A 0.9600
C14 H14B 0.9600
C14 H14C 0.9600
C15 O5 1.422(4)
C15 H15A 0.9600
C15 H15B 0.9600
C15 H15C 0.9600
C16 C17 1.527(4)
C16 H16A 0.9700
C16 H16B 0.9700
C17 C18 1.512(4)
C17 H17A 0.9700
C17 H17B 0.9700
C18 N1 1.478(4)
C18 H18A 0.9700
C18 H18B 0.9700
C19 N1 1.468(4)
C19 H19A 0.9600
C19 H19B 0.9600
C19 H19C 0.9600
C20 C21 1.376(5)
C20 C25 1.391(5)
C20 S1 1.770(4)
C21 C22 1.380(5)
C21 H21 0.9300
C22 C23 1.385(5)
C22 H22 0.9300
C23 C24 1.382(5)
C23 C26 1.520(5)
C24 C25 1.372(5)
C24 H24 0.9300
C25 H25 0.9300
C26 H26A 0.9600
C26 H26B 0.9600
C26 H26C 0.9600
N1 S1 1.610(3)
O6 S1 1.430(2)
O7 S1 1.430(2)

loop_
_geom_torsion_atom_site_label_1
_geom_torsion_atom_site_label_2
_geom_torsion_atom_site_label_3
_geom_torsion_atom_site_label_4
_geom_torsion
C9 C1 C2 O2 99.3(4)
C16 C1 C2 O2 -35.5(3)
C6 C1 C2 O2 -155.7(3)
C9 C1 C2 O1 -145.1(3)
C16 C1 C2 O1 80.0(3)
C6 C1 C2 O1 -40.2(3)
C9 C1 C2 C3 -26.8(4)
C16 C1 C2 C3 -161.7(3)
C6 C1 C2 C3 78.2(3)
O2 C2 C3 O3 89.5(3)
O1 C2 C3 O3 -30.3(4)
C1 C2 C3 O3 -144.0(3)
O2 C2 C3 C4 -148.2(3)
O1 C2 C3 C4 92.0(3)
C1 C2 C3 C4 -21.7(4)
O3 C3 C4 C5 74.0(3)
C2 C3 C4 C5 -47.4(3)
O3 C3 C4 C10 -168.0(3)
C2 C3 C4 C10 70.6(3)
C3 C4 C5 C6 60.1(4)
C10 C4 C5 C6 -58.6(4)
C9 C1 C6 C11 176.3(3)
C2 C1 C6 C11 50.5(3)
C16 C1 C6 C11 -64.9(3)
C9 C1 C6 C7 -52.1(3)
C2 C1 C6 C7 -177.9(2)
C16 C1 C6 C7 66.6(4)
C9 C1 C6 C5 62.9(3)
C2 C1 C6 C5 -62.9(3)
C16 C1 C6 C5 -178.3(3)
C4 C5 C6 C11 -108.5(3)
C4 C5 C6 C7 111.6(3)
C4 C5 C6 C1 -0.4(4)
C11 C6 C7 O4 -93.8(4)
C1 C6 C7 O4 152.1(3)
C5 C6 C7 O4 37.0(4)
C11 C6 C7 O5 28.2(4)
C1 C6 C7 O5 -85.9(3)
C5 C6 C7 O5 159.0(2)
C11 C6 C7 C8 150.0(3)
C1 C6 C7 C8 35.8(3)
C5 C6 C7 C8 -79.3(3)
O4 C7 C8 C9 -129.2(3)
O5 C7 C8 C9 109.8(3)
C6 C7 C8 C9 -6.8(4)
C2 C1 C9 C10 28.2(5)
C16 C1 C9 C10 162.5(3)
C6 C1 C9 C10 -75.5(3)
C2 C1 C9 C8 149.0(3)
C16 C1 C9 C8 -76.7(3)
C6 C1 C9 C8 45.3(3)
C7 C8 C9 C1 -24.9(3)
C7 C8 C9 C10 94.1(3)
C3 C4 C10 C9 -69.2(4)
C5 C4 C10 C9 48.3(4)
C1 C9 C10 C4 18.9(4)
C8 C9 C10 C4 -94.3(4)
C7 C6 C11 O1 -158.1(3)
C1 C6 C11 O1 -42.5(3)
C5 C6 C11 O1 71.1(3)
C9 C1 C16 C17 -58.9(4)
C2 C1 C16 C17 81.9(4)
C6 C1 C16 C17 -170.5(3)
C1 C16 C17 C18 177.7(3)
C16 C17 C18 N1 165.7(3)
C25 C20 C21 C22 2.0(5)
S1 C20 C21 C22 -175.6(2)
C20 C21 C22 C23 -0.3(5)
C21 C22 C23 C24 -1.3(5)
C21 C22 C23 C26 176.4(3)
C22 C23 C24 C25 1.2(6)
C26 C23 C24 C25 -176.5(3)
C23 C24 C25 C20 0.5(5)
C21 C20 C25 C24 -2.1(5)
S1 C20 C25 C24 175.5(3)
C17 C18 N1 C19 -89.3(4)
C17 C18 N1 S1 120.7(3)
C6 C11 O1 C2 16.9(3)
O2 C2 O1 C11 135.1(3)
C3 C2 O1 C11 -102.6(3)
C1 C2 O1 C11 15.9(3)
O1 C2 O2 C12 56.9(3)
C3 C2 O2 C12 -64.7(3)
C1 C2 O2 C12 169.7(3)
C4 C3 O3 C13 88.4(4)
C2 C3 O3 C13 -151.3(3)
O5 C7 O4 C14 -59.0(4)
C6 C7 O4 C14 62.8(4)
C8 C7 O4 C14 175.8(3)
O4 C7 O5 C15 -60.5(4)
C6 C7 O5 C15 172.8(3)
C8 C7 O5 C15 59.9(4)
C19 N1 S1 O7 171.7(3)
C18 N1 S1 O7 -39.3(3)
C19 N1 S1 O6 42.1(3)
C18 N1 S1 O6 -168.8(3)
C19 N1 S1 C20 -72.6(3)
C18 N1 S1 C20 76.4(3)
C21 C20 S1 O7 23.1(3)
C25 C20 S1 O7 -154.5(3)
C21 C20 S1 O6 152.2(3)
C25 C20 S1 O6 -25.4(3)
C21 C20 S1 N1 -92.8(3)
C25 C20 S1 N1 89.6(3)
